data_2311000
loop_
_publ_author_name
'Baenziger, N.C.'
'Rundle, R.E.'

_publ_section_title
;
 The M Be13 compounds
;
_journal_name_full 'Acta Crystallographica (1,1948-23,1967)'
_journal_page_first 258
_journal_page_last 258
_journal_volume 2
_journal_year 1949
_chemical_formula_sum 'Be13 Th'
_space_group_IT_number 226
_symmetry_space_group_name_Hall '-F 4a 2 3'
_symmetry_space_group_name_H-M 'F m -3 c'
_cell_angle_alpha 90
_cell_angle_beta 90
_cell_angle_gamma 90
_cell_formula_units_Z 8
_cell_length_a 10.395
_cell_length_b 10.395
_cell_length_c 10.395
_cell_volume 1123.242
_citation_journal_id_ASTM ACCRA9
_cod_data_source_file Baenziger_ACCRA9_1949_1198.cif
_cod_data_source_block Be13Th1
_cod_original_cell_volume 1123.243
_cod_original_formula_sum 'Be13 Th1'
_cod_database_code 2311000

loop_
_symmetry_equiv_pos_as_xyz
x,y,z
-y+1/2,x,z
-x+1/2,-y+1/2,z
y,-x+1/2,z
x,-y,-z
y+1/2,x,-z
-x+1/2,y+1/2,-z
-y,-x+1/2,-z
z,x,y
-x+1/2,z,y
-z+1/2,-x+1/2,y
x,-z+1/2,y
z,-x,-y
x+1/2,z,-y
-z+1/2,x+1/2,-y
-x,-z+1/2,-y
y,z,x
y,-z+1/2,-x+1/2
z,y,-x+1/2
-y+1/2,z,-x+1/2
-z+1/2,-y,-x
-y,-z,x
z,-y,x+1/2
-z+1/2,y+1/2,x+1/2
-x,-y,-z
y-1/2,-x,-z
x-1/2,y-1/2,-z
-y,x-1/2,-z
-x,y,z
-y-1/2,-x,z
x-1/2,-y-1/2,z
y,x-1/2,z
-z,-x,-y
x-1/2,-z,-y
z-1/2,x-1/2,-y
-x,z-1/2,-y
-z,x,y
-x-1/2,-z,y
z-1/2,-x-1/2,y
x,z-1/2,y
-y,-z,-x
-y,z-1/2,x-1/2
-z,-y,x-1/2
y-1/2,-z,x-1/2
z-1/2,y,x
y,z,-x
-z,y,-x-1/2
z-1/2,-y-1/2,-x-1/2
x,y+1/2,z+1/2
-y+1/2,x+1/2,z+1/2
-x+1/2,-y+1,z+1/2
y,-x+1,z+1/2
x,-y+1/2,-z+1/2
y+1/2,x+1/2,-z+1/2
-x+1/2,y+1,-z+1/2
-y,-x+1,-z+1/2
z,x+1/2,y+1/2
-x+1/2,z+1/2,y+1/2
-z+1/2,-x+1,y+1/2
x,-z+1,y+1/2
z,-x+1/2,-y+1/2
x+1/2,z+1/2,-y+1/2
-z+1/2,x+1,-y+1/2
-x,-z+1,-y+1/2
y,z+1/2,x+1/2
y,-z+1,-x+1
z,y+1/2,-x+1
-y+1/2,z+1/2,-x+1
-z+1/2,-y+1/2,-x+1/2
-y,-z+1/2,x+1/2
z,-y+1/2,x+1
-z+1/2,y+1,x+1
-x,-y+1/2,-z+1/2
y-1/2,-x+1/2,-z+1/2
x-1/2,y,-z+1/2
-y,x,-z+1/2
-x,y+1/2,z+1/2
-y-1/2,-x+1/2,z+1/2
x-1/2,-y,z+1/2
y,x,z+1/2
-z,-x+1/2,-y+1/2
x-1/2,-z+1/2,-y+1/2
z-1/2,x,-y+1/2
-x,z,-y+1/2
-z,x+1/2,y+1/2
-x-1/2,-z+1/2,y+1/2
z-1/2,-x,y+1/2
x,z,y+1/2
-y,-z+1/2,-x+1/2
-y,z,x
-z,-y+1/2,x
y-1/2,-z+1/2,x
z-1/2,y+1/2,x+1/2
y,z+1/2,-x+1/2
-z,y+1/2,-x
z-1/2,-y,-x
x+1/2,y,z+1/2
-y+1,x,z+1/2
-x+1,-y+1/2,z+1/2
y+1/2,-x+1/2,z+1/2
x+1/2,-y,-z+1/2
y+1,x,-z+1/2
-x+1,y+1/2,-z+1/2
-y+1/2,-x+1/2,-z+1/2
z+1/2,x,y+1/2
-x+1,z,y+1/2
-z+1,-x+1/2,y+1/2
x+1/2,-z+1/2,y+1/2
z+1/2,-x,-y+1/2
x+1,z,-y+1/2
-z+1,x+1/2,-y+1/2
-x+1/2,-z+1/2,-y+1/2
y+1/2,z,x+1/2
y+1/2,-z+1/2,-x+1
z+1/2,y,-x+1
-y+1,z,-x+1
-z+1,-y,-x+1/2
-y+1/2,-z,x+1/2
z+1/2,-y,x+1
-z+1,y+1/2,x+1
-x+1/2,-y,-z+1/2
y,-x,-z+1/2
x,y-1/2,-z+1/2
-y+1/2,x-1/2,-z+1/2
-x+1/2,y,z+1/2
-y,-x,z+1/2
x,-y-1/2,z+1/2
y+1/2,x-1/2,z+1/2
-z+1/2,-x,-y+1/2
x,-z,-y+1/2
z,x-1/2,-y+1/2
-x+1/2,z-1/2,-y+1/2
-z+1/2,x,y+1/2
-x,-z,y+1/2
z,-x-1/2,y+1/2
x+1/2,z-1/2,y+1/2
-y+1/2,-z,-x+1/2
-y+1/2,z-1/2,x
-z+1/2,-y,x
y,-z,x
z,y,x+1/2
y+1/2,z,-x+1/2
-z+1/2,y,-x
z,-y-1/2,-x
x+1/2,y+1/2,z
-y+1,x+1/2,z
-x+1,-y+1,z
y+1/2,-x+1,z
x+1/2,-y+1/2,-z
y+1,x+1/2,-z
-x+1,y+1,-z
-y+1/2,-x+1,-z
z+1/2,x+1/2,y
-x+1,z+1/2,y
-z+1,-x+1,y
x+1/2,-z+1,y
z+1/2,-x+1/2,-y
x+1,z+1/2,-y
-z+1,x+1,-y
-x+1/2,-z+1,-y
y+1/2,z+1/2,x
y+1/2,-z+1,-x+1/2
z+1/2,y+1/2,-x+1/2
-y+1,z+1/2,-x+1/2
-z+1,-y+1/2,-x
-y+1/2,-z+1/2,x
z+1/2,-y+1/2,x+1/2
-z+1,y+1,x+1/2
-x+1/2,-y+1/2,-z
y,-x+1/2,-z
x,y,-z
-y+1/2,x,-z
-x+1/2,y+1/2,z
-y,-x+1/2,z
x,-y,z
y+1/2,x,z
-z+1/2,-x+1/2,-y
x,-z+1/2,-y
z,x,-y
-x+1/2,z,-y
-z+1/2,x+1/2,y
-x,-z+1/2,y
z,-x,y
x+1/2,z,y
-y+1/2,-z+1/2,-x
-y+1/2,z,x-1/2
-z+1/2,-y+1/2,x-1/2
y,-z+1/2,x-1/2
z,y+1/2,x
y+1/2,z+1/2,-x
-z+1/2,y+1/2,-x-1/2
z,-y,-x-1/2

loop_
_atom_site_label
_atom_site_type_symbol
_atom_site_fract_x
_atom_site_fract_y
_atom_site_fract_z
_atom_site_occupancy
_atom_site_U_iso_or_equiv
Be2 Be 0 0.112 0.178 1 0.0
Th1 Th 0.25 0.25 0.25 1 0.0
Be1 Be 0 0 0 1 0.0
